data_2218249
loop_
_publ_author_name
'Chantrapromma, Suchada'
'Kobkeatthawin, Thawanrat'
'Chanawanno, Kullapa'
'Karalai, Chatchanok'
'Fun, Hoong-Kun'

_publ_section_title
;
 (<i>E</i>)-2-[4-(Dimethylamino)styryl]-1-methylquinolinium iodide
 sesquihydrate
;
_journal_coeditor_code SJ2479
_journal_issue 5
_journal_name_full 'Acta Crystallographica Section E'
_journal_page_first o876
_journal_page_last o877
_journal_paper_doi 10.1107/S1600536808010465
_journal_volume 64
_journal_year 2008
_chemical_formula_iupac 'C20 H21 N2 +, I -, 1.5H2 O'
_chemical_formula_moiety 'C20 H21 N2 +, I -, 1.5H2 O'
_chemical_formula_sum 'C20 H24 I N2 O1.5'
_chemical_formula_weight 443.31
_chemical_melting_point_gt 491
_chemical_melting_point_lt 493
_chemical_name_systematic
;
(<i>E</i>)-2-[4-(Dimethylamino)styryl]-1-methylquinolinium iodide
sesquihydrate
;
_space_group_IT_number 15
_symmetry_cell_setting monoclinic
_symmetry_space_group_name_Hall '-C 2yc'
_symmetry_space_group_name_H-M 'C 1 2/c 1'
_atom_sites_solution_hydrogens geom
_atom_sites_solution_primary direct
_atom_sites_solution_secondary difmap
_audit_creation_method SHELXL-97
_cell_angle_alpha 90.00
_cell_angle_beta 113.0470(10)
_cell_angle_gamma 90.00
_cell_formula_units_Z 8
_cell_length_a 20.8997(4)
_cell_length_b 10.5941(2)
_cell_length_c 18.4020(4)
_cell_measurement_reflns_used 8240
_cell_measurement_temperature 100.00(10)
_cell_measurement_theta_max 35.00
_cell_measurement_theta_min 2.10
_cell_volume 3749.25(13)
_computing_cell_refinement 'APEX2 (Bruker, 2005)'
_computing_data_collection 'APEX2 (Bruker, 2005)'
_computing_data_reduction 'SAINT (Bruker, 2005)'
_computing_molecular_graphics 'SHELXTL (Sheldrick, 2008)'
_computing_publication_material
;
SHELXTL (Sheldrick, 2008) and PLATON (Spek, 2003)
;
_computing_structure_refinement 'SHELXTL (Sheldrick, 2008)'
_computing_structure_solution 'SHELXTL (Sheldrick, 2008)'
_diffrn_ambient_temperature 100.00(10)
_diffrn_detector_area_resol_mean 8.33
_diffrn_measured_fraction_theta_full 1.000
_diffrn_measured_fraction_theta_max 1.000
_diffrn_measurement_device_type
;
Bruker SMART APEX2 CCD area-detector
;
_diffrn_measurement_method \w
_diffrn_radiation_monochromator graphite
_diffrn_radiation_source 'fine-focus sealed tube'
_diffrn_radiation_type MoK\a
_diffrn_radiation_wavelength 0.71073
_diffrn_reflns_av_R_equivalents 0.0315
_diffrn_reflns_av_sigmaI/netI 0.0201
_diffrn_reflns_limit_h_max 33
_diffrn_reflns_limit_h_min -33
_diffrn_reflns_limit_k_max 15
_diffrn_reflns_limit_k_min -17
_diffrn_reflns_limit_l_max 28
_diffrn_reflns_limit_l_min -29
_diffrn_reflns_number 50083
_diffrn_reflns_theta_full 35.00
_diffrn_reflns_theta_max 35.00
_diffrn_reflns_theta_min 2.12
_diffrn_standards_number 0
_exptl_absorpt_coefficient_mu 1.720
_exptl_absorpt_correction_T_max 0.8176
_exptl_absorpt_correction_T_min 0.4694
_exptl_absorpt_correction_type multi-scan
_exptl_absorpt_process_details '(SADABS; Bruker, 2005)'
_exptl_crystal_colour Green
_exptl_crystal_density_diffrn 1.571
_exptl_crystal_density_method 'not measured'
_exptl_crystal_description Block
_exptl_crystal_F_000 1784
_exptl_crystal_size_max 0.52
_exptl_crystal_size_mid 0.35
_exptl_crystal_size_min 0.12
_refine_diff_density_max 1.576
_refine_diff_density_min -0.797
_refine_ls_extinction_method none
_refine_ls_goodness_of_fit_ref 1.070
_refine_ls_hydrogen_treatment mixed
_refine_ls_matrix_type full
_refine_ls_number_parameters 237
_refine_ls_number_reflns 8240
_refine_ls_number_restraints 0
_refine_ls_restrained_S_all 1.070
_refine_ls_R_factor_all 0.0332
_refine_ls_R_factor_gt 0.0287
_refine_ls_shift/su_max 0.001
_refine_ls_shift/su_mean 0.000
_refine_ls_structure_factor_coef Fsqd
_refine_ls_weighting_details 'calc w=1/[\s^2^(Fo^2^)+(0.0246P)^2^+7.1959P] where P=(Fo^2^+2Fc^2^)/3'
_refine_ls_weighting_scheme calc
_refine_ls_wR_factor_gt 0.0657
_refine_ls_wR_factor_ref 0.0677
_reflns_number_gt 7476
_reflns_number_total 8240
_reflns_threshold_expression I>2\s(I)
_cod_data_source_file sj2479.cif
_cod_data_source_block I
_cod_depositor_comments
;
The following automatic conversions were performed:
'_symmetry_cell_setting' value 'Monoclinic' changed to 'monoclinic'
according to '/home/saulius/struct/CIF-dictionaries/cif_core.dic'
dictionary named 'cif_core.dic' version 2.4.1 from 2010-06-29.

Automatic conversion script
Id: cif_fix_enum 1527 2010-12-29 10:47:43Z saulius 

The following automatic conversions were performed:

'_symmetry_cell_setting' value 'Monoclinic' changed to 'monoclinic'
according to /home/saulius/struct/CIF-dictionaries/cif_core.dic
dictionary named 'cif_core.dic' version 2.4.1 from 2010-06-29.

Automatic conversion script
Id: cif_fix_values 1715 2011-07-08 13:25:40Z adriana 
;
_cod_original_cell_volume 3749.24(13)
_cod_original_sg_symbol_H-M 'C 2/c'
_cod_database_code 2218249
_cod_database_fobs_code 2218249

loop_
_symmetry_equiv_pos_as_xyz
'x, y, z'
'-x, y, -z+1/2'
'x+1/2, y+1/2, z'
'-x+1/2, y+1/2, -z+1/2'
'-x, -y, -z'
'x, -y, z-1/2'
'-x+1/2, -y+1/2, -z'
'x+1/2, -y+1/2, z-1/2'

loop_
_atom_site_type_symbol
_atom_site_label
_atom_site_fract_x
_atom_site_fract_y
_atom_site_fract_z
_atom_site_U_iso_or_equiv
_atom_site_adp_type
_atom_site_calc_flag
_atom_site_refinement_flags
_atom_site_occupancy
I I1 0.121463(5) 0.401312(10) 0.489877(6) 0.02205(3) Uani d . 1
N N1 0.34849(6) 0.45765(12) -0.04848(7) 0.0163(2) Uani d . 1
N N2 0.16088(7) 0.23257(14) 0.29101(8) 0.0219(2) Uani d . 1
C C1 0.39458(7) 0.47357(14) -0.08616(8) 0.0173(2) Uani d . 1
C C2 0.38630(8) 0.57284(16) -0.13994(9) 0.0222(3) Uani d . 1
H H2A 0.3488 0.6279 -0.1525 0.027 Uiso calc R 1
C C3 0.43416(9) 0.58795(17) -0.17383(10) 0.0249(3) Uani d . 1
H H3A 0.4283 0.6533 -0.2096 0.030 Uiso calc R 1
C C4 0.49123(8) 0.50731(18) -0.15566(9) 0.0244(3) Uani d . 1
H H4A 0.5234 0.5202 -0.1784 0.029 Uiso calc R 1
C C5 0.49965(8) 0.40906(16) -0.10418(9) 0.0219(3) Uani d . 1
H H5A 0.5371 0.3542 -0.0929 0.026 Uiso calc R 1
C C6 0.45170(8) 0.39079(14) -0.06823(8) 0.0183(2) Uani d . 1
C C7 0.45974(8) 0.29187(16) -0.01383(9) 0.0211(3) Uani d . 1
H H7A 0.4961 0.2347 -0.0029 0.025 Uiso calc R 1
C C8 0.41475(8) 0.27979(15) 0.02247(9) 0.0201(3) Uani d . 1
H H8A 0.4206 0.2142 0.0581 0.024 Uiso calc R 1
C C9 0.35853(7) 0.36612(14) 0.00684(8) 0.0163(2) Uani d . 1
C C10 0.31320(7) 0.35646(14) 0.04900(8) 0.0173(2) Uani d . 1
H H10A 0.2735 0.4065 0.0326 0.021 Uiso calc R 1
C C11 0.32564(7) 0.27790(14) 0.11134(8) 0.0170(2) Uani d . 1
H H11A 0.3652 0.2275 0.1265 0.020 Uiso calc R 1
C C12 0.28250(7) 0.26643(13) 0.15584(8) 0.0157(2) Uani d . 1
C C13 0.29994(7) 0.18026(14) 0.21874(9) 0.0185(2) Uani d . 1
H H13A 0.3396 0.1309 0.2309 0.022 Uiso calc R 1
C C14 0.26020(7) 0.16647(14) 0.26310(9) 0.0193(2) Uani d . 1
H H14A 0.2730 0.1075 0.3038 0.023 Uiso calc R 1
C C15 0.20009(7) 0.24148(14) 0.24709(8) 0.0164(2) Uani d . 1
C C16 0.18213(7) 0.32815(14) 0.18357(8) 0.0177(2) Uani d . 1
H H16A 0.1428 0.3783 0.1714 0.021 Uiso calc R 1
C C17 0.22208(7) 0.33918(14) 0.13970(8) 0.0176(2) Uani d . 1
H H17A 0.2088 0.3964 0.0981 0.021 Uiso calc R 1
C C18 0.17497(9) 0.13464(18) 0.35064(10) 0.0262(3) Uani d . 1
H H18A 0.2231 0.1376 0.3857 0.039 Uiso calc R 1
H H18B 0.1646 0.0535 0.3254 0.039 Uiso calc R 1
H H18C 0.1465 0.1481 0.3801 0.039 Uiso calc R 1
C C19 0.09759(8) 0.30611(17) 0.27093(10) 0.0236(3) Uani d . 1
H H19A 0.1078 0.3939 0.2680 0.035 Uiso calc R 1
H H19B 0.0792 0.2943 0.3107 0.035 Uiso calc R 1
H H19C 0.0640 0.2788 0.2208 0.035 Uiso calc R 1
C C20 0.28968(8) 0.54554(16) -0.07022(10) 0.0223(3) Uani d . 1
H H20A 0.2575 0.5167 -0.0483 0.034 Uiso calc R 1
H H20B 0.2667 0.5494 -0.1267 0.034 Uiso calc R 1
H H20C 0.3064 0.6280 -0.0499 0.034 Uiso calc R 1
O O1W 0.03830(8) 0.54957(15) 0.13362(8) 0.0297(3) Uani d . 1
O O2W 0.0000 0.6809(2) 0.2500 0.0385(5) Uani d S 1
H H1W2 0.0114(15) 0.633(3) 0.2215(16) 0.044(8) Uiso d . 1
H H1W1 0.0030(16) 0.508(3) 0.1033(17) 0.049(8) Uiso d . 1
H H2W1 0.0580(16) 0.564(3) 0.1055(18) 0.049(8) Uiso d . 1

loop_
_atom_site_aniso_label
_atom_site_aniso_U_11
_atom_site_aniso_U_22
_atom_site_aniso_U_33
_atom_site_aniso_U_12
_atom_site_aniso_U_13
_atom_site_aniso_U_23
I1 0.01875(5) 0.02151(5) 0.02561(5) -0.00453(3) 0.00840(4) -0.00498(4)
N1 0.0154(5) 0.0157(5) 0.0180(5) 0.0016(4) 0.0066(4) 0.0002(4)
N2 0.0203(5) 0.0256(6) 0.0235(6) 0.0038(5) 0.0126(5) 0.0083(5)
C1 0.0164(5) 0.0198(6) 0.0165(5) -0.0016(5) 0.0073(5) -0.0020(5)
C2 0.0190(6) 0.0242(7) 0.0236(6) 0.0016(5) 0.0086(5) 0.0041(5)
C3 0.0233(7) 0.0289(8) 0.0229(7) -0.0006(6) 0.0096(6) 0.0055(6)
C4 0.0214(6) 0.0351(8) 0.0199(6) -0.0028(6) 0.0117(5) -0.0010(6)
C5 0.0180(6) 0.0282(7) 0.0205(6) 0.0022(5) 0.0088(5) -0.0032(5)
C6 0.0177(6) 0.0205(6) 0.0167(5) 0.0008(5) 0.0067(5) -0.0009(5)
C7 0.0198(6) 0.0222(7) 0.0219(6) 0.0056(5) 0.0088(5) 0.0013(5)
C8 0.0183(6) 0.0222(7) 0.0214(6) 0.0051(5) 0.0095(5) 0.0036(5)
C9 0.0168(5) 0.0153(5) 0.0173(5) 0.0002(4) 0.0072(5) -0.0001(4)
C10 0.0182(6) 0.0172(6) 0.0185(6) -0.0002(5) 0.0093(5) -0.0006(5)
C11 0.0149(5) 0.0184(6) 0.0179(5) 0.0003(4) 0.0068(4) -0.0001(5)
C12 0.0149(5) 0.0160(5) 0.0162(5) -0.0004(4) 0.0060(4) 0.0004(4)
C13 0.0162(5) 0.0194(6) 0.0199(6) 0.0031(5) 0.0071(5) 0.0036(5)
C14 0.0183(6) 0.0193(6) 0.0208(6) 0.0028(5) 0.0082(5) 0.0057(5)
C15 0.0152(5) 0.0173(6) 0.0164(5) -0.0011(4) 0.0059(4) 0.0012(4)
C16 0.0161(5) 0.0182(6) 0.0187(6) 0.0021(4) 0.0067(5) 0.0036(5)
C17 0.0179(6) 0.0179(6) 0.0178(6) 0.0023(5) 0.0079(5) 0.0041(5)
C18 0.0246(7) 0.0310(8) 0.0267(7) 0.0036(6) 0.0143(6) 0.0111(6)
C19 0.0213(6) 0.0291(8) 0.0236(6) 0.0040(6) 0.0125(5) 0.0025(6)
C20 0.0209(6) 0.0212(7) 0.0284(7) 0.0064(5) 0.0133(6) 0.0048(5)
O1W 0.0271(6) 0.0340(7) 0.0266(6) 0.0012(5) 0.0092(5) 0.0014(5)
O2W 0.0530(13) 0.0278(10) 0.0469(12) 0.000 0.0329(11) 0.000

loop_
_atom_type_symbol
_atom_type_description
_atom_type_scat_dispersion_real
_atom_type_scat_dispersion_imag
_atom_type_scat_source
C C 0.0033 0.0016 'International Tables Vol C Tables 4.2.6.8 and 6.1.1.4'
H H 0.0000 0.0000 'International Tables Vol C Tables 4.2.6.8 and 6.1.1.4'
N N 0.0061 0.0033 'International Tables Vol C Tables 4.2.6.8 and 6.1.1.4'
O O 0.0106 0.0060 'International Tables Vol C Tables 4.2.6.8 and 6.1.1.4'
I I -0.4742 1.8119 'International Tables Vol C Tables 4.2.6.8 and 6.1.1.4'

loop_
_geom_angle_atom_site_label_1
_geom_angle_atom_site_label_2
_geom_angle_atom_site_label_3
_geom_angle
C9 N1 C1 121.43(12)
C9 N1 C20 121.57(12)
C1 N1 C20 116.99(12)
C15 N2 C19 120.78(13)
C15 N2 C18 120.43(13)
C19 N2 C18 118.03(12)
N1 C1 C2 121.28(13)
N1 C1 C6 119.48(13)
C2 C1 C6 119.22(13)
C3 C2 C1 119.55(15)
C3 C2 H2A 120.2
C1 C2 H2A 120.2
C2 C3 C4 121.53(15)
C2 C3 H3A 119.2
C4 C3 H3A 119.2
C5 C4 C3 119.73(14)
C5 C4 H4A 120.1
C3 C4 H4A 120.1
C4 C5 C6 120.29(14)
C4 C5 H5A 119.9
C6 C5 H5A 119.9
C1 C6 C7 118.76(13)
C1 C6 C5 119.66(14)
C7 C6 C5 121.58(14)
C8 C7 C6 120.39(14)
C8 C7 H7A 119.8
C6 C7 H7A 119.8
C7 C8 C9 121.03(14)
C7 C8 H8A 119.5
C9 C8 H8A 119.5
N1 C9 C8 118.76(13)
N1 C9 C10 120.71(13)
C8 C9 C10 120.53(13)
C11 C10 C9 123.26(13)
C11 C10 H10A 118.4
C9 C10 H10A 118.4
C10 C11 C12 125.20(13)
C10 C11 H11A 117.4
C12 C11 H11A 117.4
C13 C12 C17 116.83(12)
C13 C12 C11 120.29(13)
C17 C12 C11 122.88(13)
C14 C13 C12 122.22(13)
C14 C13 H13A 118.9
C12 C13 H13A 118.9
C13 C14 C15 120.47(13)
C13 C14 H14A 119.8
C15 C14 H14A 119.8
N2 C15 C14 121.92(13)
N2 C15 C16 120.54(13)
C14 C15 C16 117.54(12)
C17 C16 C15 120.92(13)
C17 C16 H16A 119.5
C15 C16 H16A 119.5
C16 C17 C12 122.01(13)
C16 C17 H17A 119.0
C12 C17 H17A 119.0
N2 C18 H18A 109.5
N2 C18 H18B 109.5
H18A C18 H18B 109.5
N2 C18 H18C 109.5
H18A C18 H18C 109.5
H18B C18 H18C 109.5
N2 C19 H19A 109.5
N2 C19 H19B 109.5
H19A C19 H19B 109.5
N2 C19 H19C 109.5
H19A C19 H19C 109.5
H19B C19 H19C 109.5
N1 C20 H20A 109.5
N1 C20 H20B 109.5
H20A C20 H20B 109.5
N1 C20 H20C 109.5
H20A C20 H20C 109.5
H20B C20 H20C 109.5
H1W1 O1W H2W1 102(3)

loop_
_geom_bond_atom_site_label_1
_geom_bond_atom_site_label_2
_geom_bond_distance
N1 C9 1.3614(19)
N1 C1 1.4001(18)
N1 C20 1.4672(19)
N2 C15 1.3611(18)
N2 C19 1.453(2)
N2 C18 1.454(2)
C1 C2 1.408(2)
C1 C6 1.412(2)
C2 C3 1.380(2)
C2 H2A 0.9300
C3 C4 1.397(2)
C3 H3A 0.9300
C4 C5 1.372(2)
C4 H4A 0.9300
C5 C6 1.414(2)
C5 H5A 0.9300
C6 C7 1.413(2)
C7 C8 1.356(2)
C7 H7A 0.9300
C8 C9 1.427(2)
C8 H8A 0.9300
C9 C10 1.4442(19)
C10 C11 1.357(2)
C10 H10A 0.9300
C11 C12 1.4411(19)
C11 H11A 0.9300
C12 C13 1.406(2)
C12 C17 1.408(2)
C13 C14 1.381(2)
C13 H13A 0.9300
C14 C15 1.417(2)
C14 H14A 0.9300
C15 C16 1.417(2)
C16 C17 1.3750(19)
C16 H16A 0.9300
C17 H17A 0.9300
C18 H18A 0.9600
C18 H18B 0.9600
C18 H18C 0.9600
C19 H19A 0.9600
C19 H19B 0.9600
C19 H19C 0.9600
C20 H20A 0.9600
C20 H20B 0.9600
C20 H20C 0.9600
O1W H1W1 0.85(3)
O1W H2W1 0.79(3)
O2W H1W2 0.83(3)

loop_
_geom_hbond_atom_site_label_D
_geom_hbond_atom_site_label_H
_geom_hbond_atom_site_label_A
_geom_hbond_site_symmetry_A
_geom_hbond_distance_DH
_geom_hbond_distance_HA
_geom_hbond_distance_DA
_geom_hbond_angle_DHA
_geom_hbond_publ_flag
O1W H1W1 I1 2_555 0.85(3) 2.74(3) 3.5832(16) 172(3) y
O2W H1W2 O1W 1_555 0.83(3) 2.10(3) 2.9164(19) 167(3) y
O1W H2W1 I1 6_565 0.79(3) 2.94(3) 3.7267(16) 174(3) y
C3 H3A O2W 7_565 0.93 2.5992 3.371(2) 141 y
C7 H7A I1 8_555 0.93 3.0383 3.9290(18) 161 y
C17 H17A I1 6_565 0.93 3.0074 3.8784(14) 157 y
C2 H2A Cg1 6_565 0.93 3.0219 3.7648(17) 138 y

loop_
_geom_torsion_atom_site_label_1
_geom_torsion_atom_site_label_2
_geom_torsion_atom_site_label_3
_geom_torsion_atom_site_label_4
_geom_torsion
C9 N1 C1 C2 -176.27(14)
C20 N1 C1 C2 2.6(2)
C9 N1 C1 C6 1.9(2)
C20 N1 C1 C6 -179.27(14)
N1 C1 C2 C3 177.80(15)
C6 C1 C2 C3 -0.3(2)
C1 C2 C3 C4 -0.4(3)
C2 C3 C4 C5 1.3(3)
C3 C4 C5 C6 -1.4(2)
N1 C1 C6 C7 1.5(2)
C2 C1 C6 C7 179.65(14)
N1 C1 C6 C5 -177.92(13)
C2 C1 C6 C5 0.2(2)
C4 C5 C6 C1 0.6(2)
C4 C5 C6 C7 -178.79(15)
C1 C6 C7 C8 -2.3(2)
C5 C6 C7 C8 177.06(15)
C6 C7 C8 C9 -0.1(2)
C1 N1 C9 C8 -4.2(2)
C20 N1 C9 C8 176.94(14)
C1 N1 C9 C10 175.76(13)
C20 N1 C9 C10 -3.1(2)
C7 C8 C9 N1 3.4(2)
C7 C8 C9 C10 -176.63(14)
N1 C9 C10 C11 -171.48(14)
C8 C9 C10 C11 8.5(2)
C9 C10 C11 C12 179.05(14)
C10 C11 C12 C13 179.02(14)
C10 C11 C12 C17 -1.2(2)
C17 C12 C13 C14 0.0(2)
C11 C12 C13 C14 179.79(14)
C12 C13 C14 C15 -1.0(2)
C19 N2 C15 C14 -176.95(15)
C18 N2 C15 C14 -7.2(2)
C19 N2 C15 C16 3.7(2)
C18 N2 C15 C16 173.45(15)
C13 C14 C15 N2 -178.22(15)
C13 C14 C15 C16 1.2(2)
N2 C15 C16 C17 178.95(15)
C14 C15 C16 C17 -0.5(2)
C15 C16 C17 C12 -0.5(2)
C13 C12 C17 C16 0.7(2)
C11 C12 C17 C16 -179.05(14)

loop_
_cod_related_entry_id
_cod_related_entry_database
_cod_related_entry_code
1 ChemSpider 30655480
